data_2232737
loop_
_publ_author_name
'Fang, Rui-Qin'
'Song, Tao'
'Shi, Min-Min'

_publ_section_title
;
 2-Fluoro-6-[(<i>E</i>)-(pyridin-2-yl)iminomethyl]phenol
;
_journal_coeditor_code HB6518
_journal_issue 12
_journal_name_full 'Acta Crystallographica Section E'
_journal_page_first o3403
_journal_paper_doi 10.1107/S1600536811048963
_journal_volume 67
_journal_year 2011
_chemical_formula_iupac 'C12 H9 F N2 O'
_chemical_formula_moiety 'C12 H9 F N2 O'
_chemical_formula_sum 'C12 H9 F N2 O'
_chemical_formula_weight 216.21
_chemical_name_systematic
;
2-Fluoro-6-[(<i>E</i>)-(pyridin-2-yl)iminomethyl]phenol
;
_space_group_IT_number 14
_symmetry_cell_setting monoclinic
_symmetry_space_group_name_Hall '-P 2ybc'
_symmetry_space_group_name_H-M 'P 1 21/c 1'
_atom_sites_solution_hydrogens geom
_atom_sites_solution_primary direct
_atom_sites_solution_secondary difmap
_audit_creation_method SHELXL-97
_cell_angle_alpha 90.00
_cell_angle_beta 101.42(3)
_cell_angle_gamma 90.00
_cell_formula_units_Z 4
_cell_length_a 5.0120(10)
_cell_length_b 19.764(4)
_cell_length_c 10.802(2)
_cell_measurement_reflns_used 763
_cell_measurement_temperature 293(2)
_cell_measurement_theta_max 24.18
_cell_measurement_theta_min 3.15
_cell_volume 1048.8(4)
_computing_cell_refinement 'CAD-4 Software (Enraf--Nonius, 1989)'
_computing_data_collection 'CAD-4 Software (Enraf--Nonius, 1989)'
_computing_data_reduction 'XCAD4 (Harms & Wocadlo, 1995)'
_computing_molecular_graphics 'SHELXL97 (Sheldrick, 2008)'
_computing_publication_material 'SHELXTL (Sheldrick, 2008)'
_computing_structure_refinement 'SHELXL97 (Sheldrick, 2008)'
_computing_structure_solution 'SHELXS97 (Sheldrick, 2008)'
_diffrn_ambient_temperature 293(2)
_diffrn_measured_fraction_theta_full 0.993
_diffrn_measured_fraction_theta_max 0.993
_diffrn_measurement_device_type 'Enraf--Nonius CAD-4'
_diffrn_measurement_method '\w/2\q scan'
_diffrn_radiation_monochromator graphite
_diffrn_radiation_source 'fine-focus sealed tube'
_diffrn_radiation_type MoK\a
_diffrn_radiation_wavelength 0.71073
_diffrn_reflns_av_R_equivalents 0.0272
_diffrn_reflns_av_sigmaI/netI 0.0680
_diffrn_reflns_limit_h_max 6
_diffrn_reflns_limit_h_min 0
_diffrn_reflns_limit_k_max 24
_diffrn_reflns_limit_k_min 0
_diffrn_reflns_limit_l_max 13
_diffrn_reflns_limit_l_min -13
_diffrn_reflns_number 2284
_diffrn_reflns_theta_full 25.96
_diffrn_reflns_theta_max 25.96
_diffrn_reflns_theta_min 2.06
_exptl_absorpt_coefficient_mu 0.102
_exptl_absorpt_correction_T_max 0.9819
_exptl_absorpt_correction_T_min 0.9711
_exptl_absorpt_correction_type psi-scan
_exptl_absorpt_process_details '(North <i>et al.</i>, 1968)'
_exptl_crystal_colour Yellow
_exptl_crystal_density_diffrn 1.369
_exptl_crystal_density_method 'not measured'
_exptl_crystal_description Block
_exptl_crystal_F_000 448
_exptl_crystal_size_max 0.29
_exptl_crystal_size_mid 0.22
_exptl_crystal_size_min 0.18
_refine_diff_density_max 0.148
_refine_diff_density_min -0.179
_refine_ls_extinction_method none
_refine_ls_goodness_of_fit_ref 1.028
_refine_ls_hydrogen_treatment constr
_refine_ls_matrix_type full
_refine_ls_number_parameters 145
_refine_ls_number_reflns 2047
_refine_ls_number_restraints 0
_refine_ls_restrained_S_all 1.028
_refine_ls_R_factor_all 0.1623
_refine_ls_R_factor_gt 0.0689
_refine_ls_shift/su_max 0.000
_refine_ls_shift/su_mean 0.000
_refine_ls_structure_factor_coef Fsqd
_refine_ls_weighting_details 'calc w=1/[\s^2^(Fo^2^)+(0.0605P)^2^] where P=(Fo^2^+2Fc^2^)/3'
_refine_ls_weighting_scheme calc
_refine_ls_wR_factor_gt 0.1349
_refine_ls_wR_factor_ref 0.1770
_reflns_number_gt 884
_reflns_number_total 2047
_reflns_threshold_expression I>2\s(I)
_cod_data_source_file hb6518.cif
_cod_data_source_block I
_cod_original_sg_symbol_H-M 'P 21/c'
_cod_database_code 2232737
_cod_database_fobs_code 2232737

loop_
_symmetry_equiv_pos_as_xyz
'x, y, z'
'-x, y+1/2, -z+1/2'
'-x, -y, -z'
'x, -y-1/2, z-1/2'

loop_
_atom_site_type_symbol
_atom_site_label
_atom_site_fract_x
_atom_site_fract_y
_atom_site_fract_z
_atom_site_U_iso_or_equiv
_atom_site_adp_type
_atom_site_calc_flag
_atom_site_refinement_flags
_atom_site_occupancy
_atom_site_symmetry_multiplicity
C C1 0.1221(7) 0.14229(17) 0.3242(3) 0.0587(9) Uani d . 1 1
C C2 -0.0882(7) 0.14860(18) 0.2172(3) 0.0646(10) Uani d . 1 1
C C3 -0.2793(8) 0.1990(2) 0.2189(4) 0.0782(11) Uani d . 1 1
C C4 -0.2688(9) 0.2415(2) 0.3172(5) 0.0885(13) Uani d . 1 1
H H4 -0.4033 0.2741 0.3153 0.106 Uiso calc R 1 1
C C5 -0.0592(9) 0.2366(2) 0.4204(5) 0.0871(13) Uani d . 1 1
H H5 -0.0473 0.2670 0.4871 0.104 Uiso calc R 1 1
C C6 0.1307(8) 0.18699(18) 0.4240(4) 0.0744(11) Uani d . 1 1
H H6 0.2692 0.1829 0.4950 0.089 Uiso calc R 1 1
C C7 0.3252(7) 0.08971(17) 0.3301(3) 0.0623(10) Uani d . 1 1
H H7 0.4609 0.0860 0.4022 0.075 Uiso calc R 1 1
C C8 0.5244(8) -0.00312(17) 0.2485(3) 0.0604(9) Uani d . 1 1
C C9 0.5107(9) -0.0465(2) 0.1482(4) 0.0800(11) Uani d . 1 1
H H9 0.3724 -0.0424 0.0772 0.096 Uiso calc R 1 1
C C10 0.7053(11) -0.0961(2) 0.1548(5) 0.0976(15) Uani d . 1 1
H H10 0.7021 -0.1261 0.0880 0.117 Uiso calc R 1 1
C C11 0.9045(10) -0.1006(2) 0.2620(5) 0.0955(14) Uani d . 1 1
H H11 1.0381 -0.1338 0.2696 0.115 Uiso calc R 1 1
C C12 0.9025(8) -0.0553(2) 0.3571(4) 0.0849(12) Uani d . 1 1
H H12 1.0389 -0.0586 0.4290 0.102 Uiso calc R 1 1
F F1 -0.4856(5) 0.20355(13) 0.1156(2) 0.1162(10) Uani d . 1 1
N N1 0.3236(5) 0.04836(14) 0.2396(2) 0.0614(8) Uani d . 1 1
N N2 0.7175(7) -0.00676(15) 0.3531(3) 0.0711(9) Uani d . 1 1
O O1 -0.1081(5) 0.10814(13) 0.1174(2) 0.0838(8) Uani d . 1 1
H H1 -0.0026 0.0763 0.1347 0.126 Uiso d R 1 1

loop_
_atom_site_aniso_label
_atom_site_aniso_U_11
_atom_site_aniso_U_22
_atom_site_aniso_U_33
_atom_site_aniso_U_12
_atom_site_aniso_U_13
_atom_site_aniso_U_23
C1 0.053(2) 0.059(2) 0.067(2) -0.0073(19) 0.0176(19) 0.0026(18)
C2 0.064(3) 0.063(2) 0.068(2) -0.013(2) 0.016(2) 0.001(2)
C3 0.062(3) 0.072(3) 0.101(3) 0.002(2) 0.019(2) 0.023(3)
C4 0.071(3) 0.068(3) 0.136(4) 0.002(2) 0.046(3) 0.011(3)
C5 0.081(3) 0.075(3) 0.115(4) -0.008(3) 0.041(3) -0.021(3)
C6 0.071(3) 0.071(3) 0.084(3) -0.013(2) 0.021(2) -0.016(2)
C7 0.058(2) 0.062(2) 0.063(2) -0.0091(19) 0.0022(18) 0.0014(19)
C8 0.067(2) 0.053(2) 0.063(2) -0.0106(19) 0.018(2) -0.0006(19)
C9 0.089(3) 0.077(3) 0.077(3) -0.011(3) 0.023(2) -0.014(2)
C10 0.132(4) 0.068(3) 0.109(4) -0.008(3) 0.062(4) -0.018(3)
C11 0.101(4) 0.067(3) 0.129(4) 0.005(3) 0.049(3) -0.001(3)
C12 0.079(3) 0.070(3) 0.108(3) 0.007(2) 0.023(3) 0.002(3)
F1 0.0764(16) 0.136(2) 0.129(2) 0.0213(15) 0.0034(15) 0.0401(17)
N1 0.0580(18) 0.0615(18) 0.0625(18) -0.0073(16) 0.0064(15) -0.0075(16)
N2 0.068(2) 0.067(2) 0.079(2) 0.0056(17) 0.0168(18) 0.0019(17)
O1 0.0758(18) 0.0932(19) 0.0748(17) 0.0018(15) -0.0033(14) 0.0013(16)

loop_
_atom_type_symbol
_atom_type_description
_atom_type_scat_dispersion_real
_atom_type_scat_dispersion_imag
_atom_type_scat_source
C C 0.0033 0.0016 'International Tables Vol C Tables 4.2.6.8 and 6.1.1.4'
H H 0.0000 0.0000 'International Tables Vol C Tables 4.2.6.8 and 6.1.1.4'
F F 0.0171 0.0103 'International Tables Vol C Tables 4.2.6.8 and 6.1.1.4'
N N 0.0061 0.0033 'International Tables Vol C Tables 4.2.6.8 and 6.1.1.4'
O O 0.0106 0.0060 'International Tables Vol C Tables 4.2.6.8 and 6.1.1.4'

loop_
_geom_angle_atom_site_label_1
_geom_angle_atom_site_label_2
_geom_angle_atom_site_label_3
_geom_angle
C6 C1 C2 119.0(3)
C6 C1 C7 120.6(4)
C2 C1 C7 120.4(3)
O1 C2 C3 120.2(4)
O1 C2 C1 122.4(3)
C3 C2 C1 117.4(4)
C4 C3 F1 120.6(4)
C4 C3 C2 122.7(4)
F1 C3 C2 116.7(4)
C3 C4 C5 120.0(4)
C3 C4 H4 120.0
C5 C4 H4 120.0
C6 C5 C4 119.4(4)
C6 C5 H5 120.3
C4 C5 H5 120.3
C5 C6 C1 121.5(4)
C5 C6 H6 119.3
C1 C6 H6 119.3
N1 C7 C1 122.0(3)
N1 C7 H7 119.0
C1 C7 H7 119.0
N2 C8 C9 123.3(4)
N2 C8 N1 118.7(3)
C9 C8 N1 118.0(4)
C8 C9 C10 118.8(4)
C8 C9 H9 120.6
C10 C9 H9 120.6
C11 C10 C9 118.6(4)
C11 C10 H10 120.7
C9 C10 H10 120.7
C12 C11 C10 118.7(4)
C12 C11 H11 120.6
C10 C11 H11 120.6
N2 C12 C11 124.0(4)
N2 C12 H12 118.0
C11 C12 H12 118.0
C7 N1 C8 120.7(3)
C12 N2 C8 116.7(3)
C2 O1 H1 109.5

loop_
_geom_bond_atom_site_label_1
_geom_bond_atom_site_label_2
_geom_bond_distance
C1 C6 1.388(4)
C1 C2 1.407(5)
C1 C7 1.447(4)
C2 O1 1.330(4)
C2 C3 1.385(5)
C3 C4 1.346(5)
C3 F1 1.366(4)
C4 C5 1.375(5)
C4 H4 0.9300
C5 C6 1.362(5)
C5 H5 0.9300
C6 H6 0.9300
C7 N1 1.273(4)
C7 H7 0.9300
C8 N2 1.336(4)
C8 C9 1.372(5)
C8 N1 1.421(4)
C9 C10 1.375(5)
C9 H9 0.9300
C10 C11 1.374(6)
C10 H10 0.9300
C11 C12 1.364(5)
C11 H11 0.9300
C12 N2 1.329(4)
C12 H12 0.9300
O1 H1 0.8186

loop_
_geom_hbond_atom_site_label_D
_geom_hbond_atom_site_label_H
_geom_hbond_atom_site_label_A
_geom_hbond_site_symmetry_A
_geom_hbond_distance_DH
_geom_hbond_distance_HA
_geom_hbond_distance_DA
_geom_hbond_angle_DHA
O1 H1 N1 . 0.82 1.88 2.586(4) 144
C9 H9 O1 3 0.93 2.60 3.390(5) 143

loop_
_geom_torsion_atom_site_label_1
_geom_torsion_atom_site_label_2
_geom_torsion_atom_site_label_3
_geom_torsion_atom_site_label_4
_geom_torsion
C6 C1 C2 O1 179.3(3)
C7 C1 C2 O1 -1.1(5)
C6 C1 C2 C3 -1.0(5)
C7 C1 C2 C3 178.6(3)
O1 C2 C3 C4 -179.8(3)
C1 C2 C3 C4 0.4(5)
O1 C2 C3 F1 1.1(5)
C1 C2 C3 F1 -178.6(3)
F1 C3 C4 C5 -179.7(3)
C2 C3 C4 C5 1.3(6)
C3 C4 C5 C6 -2.5(6)
C4 C5 C6 C1 1.9(6)
C2 C1 C6 C5 -0.1(5)
C7 C1 C6 C5 -179.7(3)
C6 C1 C7 N1 -179.5(3)
C2 C1 C7 N1 0.9(5)
N2 C8 C9 C10 -0.3(5)
N1 C8 C9 C10 179.3(3)
C8 C9 C10 C11 0.5(6)
C9 C10 C11 C12 -0.5(6)
C10 C11 C12 N2 0.4(6)
C1 C7 N1 C8 -179.5(3)
N2 C8 N1 C7 -0.9(5)
C9 C8 N1 C7 179.5(3)
C11 C12 N2 C8 -0.2(6)
C9 C8 N2 C12 0.1(5)
N1 C8 N2 C12 -179.5(3)

loop_
_cod_related_entry_id
_cod_related_entry_database
_cod_related_entry_code
1 ChemSpider 30657233
